data_1572721
loop_
_publ_author_name
'Yan, Xiaosheng'
'Weng, Peimin'
'Cao, Jinlian'
'Lin, Kexin'
'Qi, Yuanwei'
'Wu, Xin'
'Jiang, Yun-Bao'

_publ_section_title
;
 Simultaneous formation of helical and sheet-like assemblies from short
 azapeptides enables spontaneous resolution.
;
_journal_issue 41
_journal_name_full Nanoscale
_journal_page_first 19221
_journal_page_last 19227
_journal_paper_doi 10.1039/d4nr02872d
_journal_volume 16
_journal_year 2024
_chemical_formula_moiety 'C17 H18 N4 O2 S, C H4 O'
_chemical_formula_sum 'C18 H22 N4 O3 S'
_chemical_formula_weight 374.45
_space_group_crystal_system monoclinic
_space_group_IT_number 14
_space_group_name_Hall '-P 2yn'
_space_group_name_H-M_alt 'P 1 21/n 1'
_atom_sites_solution_hydrogens geom
_atom_sites_solution_primary dual
_audit_creation_date 2021-03-09
_audit_creation_method
;
Olex2 1.2
(compiled 2018.05.29 svn.r3508 for OlexSys, GUI svn.r5506)
;
_audit_update_record
;
2021-03-09 deposited with the CCDC.	2024-09-30 downloaded from the CCDC.
;
_cell_angle_alpha 90
_cell_angle_beta 91.2740(10)
_cell_angle_gamma 90
_cell_formula_units_Z 4
_cell_length_a 11.7516(2)
_cell_length_b 8.56240(10)
_cell_length_c 18.9290(3)
_cell_measurement_reflns_used 5797
_cell_measurement_temperature 100.00(10)
_cell_measurement_theta_max 73.7320
_cell_measurement_theta_min 2.3610
_cell_volume 1904.20(5)
_computing_molecular_graphics 'Olex2 (Dolomanov et al., 2009)'
_computing_publication_material 'Olex2 (Dolomanov et al., 2009)'
_computing_structure_refinement 'ShelXL (Sheldrick, 2015)'
_computing_structure_solution 'ShelXT (Sheldrick, 2015)'
_diffrn_ambient_temperature 100.00(10)
_diffrn_measured_fraction_theta_full 0.998
_diffrn_measured_fraction_theta_max 0.964
_diffrn_measurement_device_type 'XtaLAB Synergy, Dualflex, HyPix'
_diffrn_radiation_type CuK\a
_diffrn_radiation_wavelength 1.54184
_diffrn_reflns_av_R_equivalents 0.0346
_diffrn_reflns_av_unetI/netI 0.0335
_diffrn_reflns_Laue_measured_fraction_full 0.998
_diffrn_reflns_Laue_measured_fraction_max 0.964
_diffrn_reflns_limit_h_max 13
_diffrn_reflns_limit_h_min -14
_diffrn_reflns_limit_k_max 8
_diffrn_reflns_limit_k_min -10
_diffrn_reflns_limit_l_max 23
_diffrn_reflns_limit_l_min -21
_diffrn_reflns_number 11530
_diffrn_reflns_point_group_measured_fraction_full 0.998
_diffrn_reflns_point_group_measured_fraction_max 0.964
_diffrn_reflns_theta_full 67.684
_diffrn_reflns_theta_max 74.304
_diffrn_reflns_theta_min 4.385
_exptl_absorpt_coefficient_mu 1.724
_exptl_absorpt_correction_T_max 1.00000
_exptl_absorpt_correction_T_min 0.55830
_exptl_absorpt_correction_type multi-scan
_exptl_absorpt_process_details
;
CrysAlisPro 1.171.40.80a (Rigaku Oxford Diffraction, 2020)
Empirical absorption correction using spherical harmonics,
 implemented in SCALE3 ABSPACK scaling algorithm.
;
_exptl_crystal_colour colourless
_exptl_crystal_density_diffrn 1.306
_exptl_crystal_description block
_exptl_crystal_F_000 792
_exptl_crystal_size_max 0.20
_exptl_crystal_size_mid 0.16
_exptl_crystal_size_min 0.12
_refine_diff_density_max 0.291
_refine_diff_density_min -0.392
_refine_diff_density_rms 0.055
_refine_ls_extinction_method none
_refine_ls_goodness_of_fit_ref 1.057
_refine_ls_hydrogen_treatment constr
_refine_ls_matrix_type full
_refine_ls_number_parameters 238
_refine_ls_number_reflns 3748
_refine_ls_number_restraints 0
_refine_ls_restrained_S_all 1.057
_refine_ls_R_factor_all 0.0407
_refine_ls_R_factor_gt 0.0381
_refine_ls_shift/su_max 0.001
_refine_ls_shift/su_mean 0.000
_refine_ls_structure_factor_coef Fsqd
_refine_ls_weighting_details 'w=1/[\s^2^(Fo^2^)+(0.0583P)^2^+0.7213P] where P=(Fo^2^+2Fc^2^)/3'
_refine_ls_weighting_scheme calc
_refine_ls_wR_factor_gt 0.1019
_refine_ls_wR_factor_ref 0.1046
_reflns_Friedel_coverage 0.000
_reflns_number_gt 3456
_reflns_number_total 3748
_reflns_threshold_expression 'I > 2\s(I)'
_cod_data_source_file d4nr02872d2.cif
_cod_data_source_block exp_3814
_cod_depositor_comments 'Adding full bibliography for 1572720--1572724.cif.'
_cod_database_code 1572721
_shelx_shelxl_version_number 2014/8
_shelx_space_group_comment
;
The symmetry employed for this shelxl refinement is uniquely defined
by the following loop, which should always be used as a source of
symmetry information in preference to the above space-group names.
They are only intended as comments.
;
_olex2_refinement_description
;
1. Fixed Uiso
 At 1.2 times of:
  All C(H) groups, All N(H) groups
 At 1.5 times of:
  All C(H,H,H) groups, All O(H) groups
2.a Ternary CH refined with riding coordinates:
 C00F(H00F)
2.b Aromatic/amide H refined with riding coordinates:
 N005(H005), N006(H006), N007(H007), N008(H008), C00D(H00D), C00G(H00G),
 C00I(H00I), C00J(H00J), C00K(H00K), C00L(H00L), C00M(H00M), C00N(H00N),
 C00O(H00O), C00P(H00P)
2.c Idealised Me refined as rotating group:
 C00H(H00A,H00B,H00C), C00Q(H00E,H00H,H00Q)
2.d Idealised tetrahedral OH refined as rotating group:
 O004(H004)
;
_olex2_submission_special_instructions 'No special instructions were received'

loop_
_space_group_symop_operation_xyz
'x, y, z'
'-x+1/2, y+1/2, -z+1/2'
'-x, -y, -z'
'x-1/2, -y-1/2, z-1/2'

loop_
_atom_site_label
_atom_site_type_symbol
_atom_site_fract_x
_atom_site_fract_y
_atom_site_fract_z
_atom_site_U_iso_or_equiv
_atom_site_adp_type
_atom_site_occupancy
_atom_site_site_symmetry_order
_atom_site_calc_flag
_atom_site_refinement_flags_posn
_atom_site_refinement_flags_adp
_atom_site_refinement_flags_occupancy
_atom_site_disorder_assembly
_atom_site_disorder_group
S001 S 0.86780(3) 0.33179(4) 0.48027(2) 0.02061(12) Uani 1 1 d . . . . .
O002 O 0.57939(9) 0.76003(11) 0.35800(5) 0.0218(2) Uani 1 1 d . . . . .
O003 O 0.83622(9) 0.70904(12) 0.31409(5) 0.0232(2) Uani 1 1 d . . . . .
O004 O 0.77946(9) 1.00264(12) 0.53422(6) 0.0268(2) Uani 1 1 d . . . . .
H004 H 0.7713 1.0923 0.5198 0.040 Uiso 1 1 calc GR . . . .
N005 N 0.66466(10) 0.93976(13) 0.29078(6) 0.0180(2) Uani 1 1 d . . . . .
H005 H 0.6677 0.9869 0.2508 0.022 Uiso 1 1 calc R . . . .
N006 N 0.82588(10) 0.77423(13) 0.43033(6) 0.0193(3) Uani 1 1 d . . . . .
H006 H 0.8090 0.8454 0.4604 0.023 Uiso 1 1 calc R . . . .
N007 N 0.86985(10) 0.63190(14) 0.45369(7) 0.0215(3) Uani 1 1 d . . . . .
H007 H 0.9399 0.6268 0.4677 0.026 Uiso 1 1 calc R . . . .
N008 N 0.69640(10) 0.51586(14) 0.43501(7) 0.0214(3) Uani 1 1 d . . . . .
H008 H 0.6707 0.6081 0.4262 0.026 Uiso 1 1 calc R . . . .
C009 C 0.80952(11) 0.80078(15) 0.35996(7) 0.0176(3) Uani 1 1 d . . . . .
C00A C 0.57635(12) 0.84620(15) 0.30555(7) 0.0180(3) Uani 1 1 d . . . . .
C00B C 0.61907(11) 0.38724(15) 0.42727(7) 0.0183(3) Uani 1 1 d . . . . .
C00C C 0.47281(12) 0.85156(15) 0.25773(8) 0.0191(3) Uani 1 1 d . . . . .
C00D C 0.59065(12) 0.33727(16) 0.35949(8) 0.0204(3) Uani 1 1 d . . . . .
H00D H 0.6246 0.3829 0.3207 0.024 Uiso 1 1 calc R . . . .
C00E C 0.80540(12) 0.50213(16) 0.45494(7) 0.0187(3) Uani 1 1 d . . . . .
C00F C 0.75546(12) 0.95976(15) 0.34416(7) 0.0179(3) Uani 1 1 d . . . . .
H00F H 0.7225 1.0007 0.3875 0.021 Uiso 1 1 calc R . . . .
C00G C 0.46845(13) 0.93472(17) 0.19473(8) 0.0220(3) Uani 1 1 d . . . . .
H00G H 0.5331 0.9858 0.1791 0.026 Uiso 1 1 calc R . . . .
C00H C 0.84457(12) 1.07435(16) 0.31838(8) 0.0214(3) Uani 1 1 d . . . . .
H00A H 0.8818 1.0310 0.2782 0.032 Uiso 1 1 calc GR . . . .
H00B H 0.8997 1.0935 0.3555 0.032 Uiso 1 1 calc GR . . . .
H00C H 0.8083 1.1708 0.3051 0.032 Uiso 1 1 calc GR . . . .
C00I C 0.51110(12) 0.21849(17) 0.34995(8) 0.0234(3) Uani 1 1 d . . . . .
H00I H 0.4910 0.1855 0.3046 0.028 Uiso 1 1 calc R . . . .
C00J C 0.56941(13) 0.31976(17) 0.48560(8) 0.0233(3) Uani 1 1 d . . . . .
H00J H 0.5883 0.3544 0.5309 0.028 Uiso 1 1 calc R . . . .
C00K C 0.49095(13) 0.19964(18) 0.47559(9) 0.0261(3) Uani 1 1 d . . . . .
H00K H 0.4578 0.1528 0.5144 0.031 Uiso 1 1 calc R . . . .
C00L C 0.36782(14) 0.94172(17) 0.15492(8) 0.0254(3) Uani 1 1 d . . . . .
H00L H 0.3653 0.9975 0.1128 0.030 Uiso 1 1 calc R . . . .
C00M C 0.46196(13) 0.14940(17) 0.40763(9) 0.0252(3) Uani 1 1 d . . . . .
H00M H 0.4094 0.0692 0.4011 0.030 Uiso 1 1 calc R . . . .
C00N C 0.27156(14) 0.86630(19) 0.17760(9) 0.0293(3) Uani 1 1 d . . . . .
H00N H 0.2040 0.8725 0.1512 0.035 Uiso 1 1 calc R . . . .
C00O C 0.37619(14) 0.7736(2) 0.27998(9) 0.0324(4) Uani 1 1 d . . . . .
H00O H 0.3788 0.7164 0.3217 0.039 Uiso 1 1 calc R . . . .
C00P C 0.27581(15) 0.7810(2) 0.23999(10) 0.0384(4) Uani 1 1 d . . . . .
H00P H 0.2113 0.7288 0.2550 0.046 Uiso 1 1 calc R . . . .
C00Q C 0.86832(19) 0.9984(2) 0.58625(11) 0.0442(5) Uani 1 1 d . . . . .
H00E H 0.9371 1.0382 0.5665 0.066 Uiso 1 1 calc GR . . . .
H00H H 0.8802 0.8927 0.6015 0.066 Uiso 1 1 calc GR . . . .
H00Q H 0.8477 1.0616 0.6259 0.066 Uiso 1 1 calc GR . . . .

loop_
_atom_site_aniso_label
_atom_site_aniso_U_11
_atom_site_aniso_U_22
_atom_site_aniso_U_33
_atom_site_aniso_U_23
_atom_site_aniso_U_13
_atom_site_aniso_U_12
S001 0.02199(19) 0.01364(19) 0.0258(2) 0.00221(12) -0.00902(14) -0.00002(11)
O002 0.0237(5) 0.0196(5) 0.0220(5) 0.0052(4) -0.0058(4) -0.0005(4)
O003 0.0249(5) 0.0195(5) 0.0248(5) -0.0043(4) -0.0060(4) 0.0037(4)
O004 0.0321(6) 0.0191(5) 0.0289(6) 0.0014(4) -0.0042(4) -0.0039(4)
N005 0.0202(6) 0.0164(5) 0.0172(5) 0.0019(4) -0.0067(4) -0.0006(4)
N006 0.0238(6) 0.0124(5) 0.0214(6) 0.0017(4) -0.0084(5) 0.0008(4)
N007 0.0213(6) 0.0135(5) 0.0291(7) 0.0045(5) -0.0120(5) -0.0008(4)
N008 0.0219(6) 0.0139(5) 0.0280(6) 0.0039(5) -0.0074(5) -0.0010(5)
C009 0.0166(6) 0.0144(6) 0.0215(7) 0.0003(5) -0.0056(5) -0.0021(5)
C00A 0.0205(7) 0.0142(6) 0.0193(7) -0.0015(5) -0.0021(5) 0.0023(5)
C00B 0.0172(6) 0.0141(6) 0.0236(7) 0.0022(5) -0.0041(5) 0.0006(5)
C00C 0.0209(7) 0.0149(6) 0.0212(7) -0.0016(5) -0.0040(5) 0.0004(5)
C00D 0.0206(7) 0.0195(7) 0.0210(7) 0.0029(5) -0.0029(5) 0.0014(5)
C00E 0.0227(7) 0.0171(6) 0.0160(6) 0.0006(5) -0.0055(5) -0.0006(5)
C00F 0.0204(6) 0.0149(6) 0.0180(6) -0.0003(5) -0.0057(5) 0.0011(5)
C00G 0.0231(7) 0.0212(7) 0.0214(7) 0.0002(5) -0.0043(5) -0.0046(5)
C00H 0.0247(7) 0.0173(6) 0.0218(7) 0.0005(5) -0.0063(5) -0.0028(5)
C00I 0.0223(7) 0.0211(7) 0.0265(7) -0.0046(6) -0.0083(6) 0.0040(6)
C00J 0.0288(8) 0.0201(7) 0.0208(7) 0.0006(5) -0.0020(6) 0.0015(6)
C00K 0.0267(7) 0.0211(7) 0.0306(8) 0.0058(6) 0.0053(6) -0.0001(6)
C00L 0.0307(8) 0.0228(7) 0.0221(7) 0.0022(6) -0.0095(6) -0.0027(6)
C00M 0.0181(7) 0.0168(6) 0.0406(9) -0.0014(6) -0.0014(6) -0.0005(5)
C00N 0.0242(7) 0.0308(8) 0.0323(8) 0.0008(7) -0.0128(6) -0.0032(6)
C00O 0.0275(8) 0.0374(9) 0.0320(8) 0.0137(7) -0.0076(6) -0.0091(7)
C00P 0.0257(8) 0.0481(10) 0.0410(10) 0.0146(8) -0.0080(7) -0.0138(7)
C00Q 0.0597(12) 0.0316(9) 0.0400(10) 0.0057(8) -0.0232(9) -0.0079(8)

loop_
_atom_type_symbol
_atom_type_description
_atom_type_scat_dispersion_real
_atom_type_scat_dispersion_imag
_atom_type_scat_source
C C 0.0181 0.0091 'International Tables Vol C Tables 4.2.6.8 and 6.1.1.4'
H H 0.0000 0.0000 'International Tables Vol C Tables 4.2.6.8 and 6.1.1.4'
N N 0.0311 0.0180 'International Tables Vol C Tables 4.2.6.8 and 6.1.1.4'
O O 0.0492 0.0322 'International Tables Vol C Tables 4.2.6.8 and 6.1.1.4'
S S 0.3331 0.5567 'International Tables Vol C Tables 4.2.6.8 and 6.1.1.4'

loop_
_geom_angle_atom_site_label_1
_geom_angle_atom_site_label_2
_geom_angle_atom_site_label_3
_geom_angle
_geom_angle_site_symmetry_1
_geom_angle_site_symmetry_3
_geom_angle_publ_flag
C00Q O004 H004 109.5 . . ?
C00A N005 H005 120.6 . . ?
C00A N005 C00F 118.71(11) . . ?
C00F N005 H005 120.6 . . ?
N007 N006 H006 120.0 . . ?
C009 N006 H006 120.0 . . ?
C009 N006 N007 120.04(12) . . ?
N006 N007 H007 119.2 . . ?
C00E N007 N006 121.57(11) . . ?
C00E N007 H007 119.2 . . ?
C00B N008 H008 117.8 . . ?
C00E N008 H008 117.8 . . ?
C00E N008 C00B 124.37(12) . . ?
O003 C009 N006 123.87(13) . . ?
O003 C009 C00F 123.21(12) . . ?
N006 C009 C00F 112.91(11) . . ?
O002 C00A N005 120.89(12) . . ?
O002 C00A C00C 120.72(13) . . ?
N005 C00A C00C 118.38(12) . . ?
C00D C00B N008 118.09(13) . . ?
C00D C00B C00J 120.76(13) . . ?
C00J C00B N008 121.06(13) . . ?
C00G C00C C00A 123.19(13) . . ?
C00G C00C C00O 119.42(13) . . ?
C00O C00C C00A 117.34(13) . . ?
C00B C00D H00D 120.2 . . ?
C00B C00D C00I 119.57(14) . . ?
C00I C00D H00D 120.2 . . ?
N007 C00E S001 118.36(10) . . ?
N008 C00E S001 124.23(11) . . ?
N008 C00E N007 117.40(12) . . ?
N005 C00F C009 108.93(10) . . ?
N005 C00F H00F 109.0 . . ?
N005 C00F C00H 110.50(11) . . ?
C009 C00F H00F 109.0 . . ?
C00H C00F C009 110.52(11) . . ?
C00H C00F H00F 109.0 . . ?
C00C C00G H00G 119.9 . . ?
C00C C00G C00L 120.17(14) . . ?
C00L C00G H00G 119.9 . . ?
C00F C00H H00A 109.5 . . ?
C00F C00H H00B 109.5 . . ?
C00F C00H H00C 109.5 . . ?
H00A C00H H00B 109.5 . . ?
H00A C00H H00C 109.5 . . ?
H00B C00H H00C 109.5 . . ?
C00D C00I H00I 119.9 . . ?
C00M C00I C00D 120.19(14) . . ?
C00M C00I H00I 119.9 . . ?
C00B C00J H00J 120.4 . . ?
C00B C00J C00K 119.28(14) . . ?
C00K C00J H00J 120.4 . . ?
C00J C00K H00K 119.9 . . ?
C00J C00K C00M 120.14(14) . . ?
C00M C00K H00K 119.9 . . ?
C00G C00L H00L 119.8 . . ?
C00N C00L C00G 120.34(14) . . ?
C00N C00L H00L 119.8 . . ?
C00I C00M C00K 120.05(14) . . ?
C00I C00M H00M 120.0 . . ?
C00K C00M H00M 120.0 . . ?
C00L C00N H00N 120.1 . . ?
C00L C00N C00P 119.78(14) . . ?
C00P C00N H00N 120.1 . . ?
C00C C00O H00O 119.9 . . ?
C00P C00O C00C 120.17(15) . . ?
C00P C00O H00O 119.9 . . ?
C00N C00P C00O 120.11(15) . . ?
C00N C00P H00P 119.9 . . ?
C00O C00P H00P 119.9 . . ?
O004 C00Q H00E 109.5 . . ?
O004 C00Q H00H 109.5 . . ?
O004 C00Q H00Q 109.5 . . ?
H00E C00Q H00H 109.5 . . ?
H00E C00Q H00Q 109.5 . . ?
H00H C00Q H00Q 109.5 . . ?

loop_
_geom_bond_atom_site_label_1
_geom_bond_atom_site_label_2
_geom_bond_distance
_geom_bond_site_symmetry_2
_geom_bond_publ_flag
S001 C00E 1.6969(14) . ?
O002 C00A 1.2368(17) . ?
O003 C009 1.2171(18) . ?
O004 H004 0.8200 . ?
O004 C00Q 1.420(2) . ?
N005 H005 0.8600 . ?
N005 C00A 1.3453(18) . ?
N005 C00F 1.4630(16) . ?
N006 H006 0.8600 . ?
N006 N007 1.3919(16) . ?
N006 C009 1.3607(18) . ?
N007 H007 0.8600 . ?
N007 C00E 1.3453(18) . ?
N008 H008 0.8600 . ?
N008 C00B 1.4333(17) . ?
N008 C00E 1.3324(18) . ?
C009 C00F 1.5289(18) . ?
C00A C00C 1.5009(19) . ?
C00B C00D 1.386(2) . ?
C00B C00J 1.386(2) . ?
C00C C00G 1.389(2) . ?
C00C C00O 1.390(2) . ?
C00D H00D 0.9300 . ?
C00D C00I 1.390(2) . ?
C00F H00F 0.9800 . ?
C00F C00H 1.5232(19) . ?
C00G H00G 0.9300 . ?
C00G C00L 1.389(2) . ?
C00H H00A 0.9600 . ?
C00H H00B 0.9600 . ?
C00H H00C 0.9600 . ?
C00I H00I 0.9300 . ?
C00I C00M 1.380(2) . ?
C00J H00J 0.9300 . ?
C00J C00K 1.391(2) . ?
C00K H00K 0.9300 . ?
C00K C00M 1.392(2) . ?
C00L H00L 0.9300 . ?
C00L C00N 1.379(2) . ?
C00M H00M 0.9300 . ?
C00N H00N 0.9300 . ?
C00N C00P 1.388(2) . ?
C00O H00O 0.9300 . ?
C00O C00P 1.389(2) . ?
C00P H00P 0.9300 . ?
C00Q H00E 0.9600 . ?
C00Q H00H 0.9600 . ?
C00Q H00Q 0.9600 . ?
